data_1548031
loop_
_publ_author_name
'Elizabeth P. Wildman'
'Gabor Balazs'
'Ashley J. Wooles'
'Manfred Scheer'
'Stephen T. Liddle'

_publ_section_title
;
 Thorium-phosphorus triamidoamine complexes containing Th-P single- and
 multiple-bond interactions
;
_journal_name_full 'Nature Communications'
_journal_page_first 12884
_journal_paper_doi 10.1038/ncomms12884
_journal_volume 7
_journal_year 2016
_chemical_formula_moiety 'C43 H98 N5 O Si3 Th, C24 H20 B, 2(C4 H8 O)'
_chemical_formula_sum 'C75 H134 B N5 O3 Si3 Th'
_chemical_formula_weight 1480.98
_space_group_crystal_system monoclinic
_space_group_IT_number 14
_space_group_name_Hall '-P 2yn'
_space_group_name_H-M_alt 'P 1 21/n 1'
_symmetry_space_group_name_Hall '-P 2yn'
_symmetry_space_group_name_H-M 'P 1 21/n 1'
_atom_sites_solution_hydrogens geom
_atom_sites_solution_primary direct
_atom_sites_solution_secondary difmap
_cell_angle_alpha 90
_cell_angle_beta 108.190(7)
_cell_angle_gamma 90
_cell_formula_units_Z 4
_cell_length_a 18.4228(13)
_cell_length_b 21.7375(13)
_cell_length_c 20.5577(13)
_cell_measurement_reflns_used 8364
_cell_measurement_temperature 120(2)
_cell_measurement_theta_max 73.8680
_cell_measurement_theta_min 4.3640
_cell_volume 7821.2(9)
_computing_cell_refinement
;
CrysAlisPro, Agilent Technologies,
Version 1.171.37.35 (release 13-08-2014 CrysAlis171 .NET)
(compiled Aug 13 2014,18:06:01)
;
_computing_data_collection
;
CrysAlisPro, Agilent Technologies,
Version 1.171.37.35 (release 13-08-2014 CrysAlis171 .NET)
(compiled Aug 13 2014,18:06:01)
;
_computing_data_reduction
;
CrysAlisPro, Agilent Technologies,
Version 1.171.37.35 (release 13-08-2014 CrysAlis171 .NET)
(compiled Aug 13 2014,18:06:01)
;
_computing_molecular_graphics 'Olex2 (Dolomanov et al., 2009)'
_computing_publication_material 'Olex2 (Dolomanov et al., 2009)'
_computing_structure_refinement 'ShelXL (Sheldrick, 2015)'
_computing_structure_solution 'ShelXT (Sheldrick, 2015)'
_diffrn_ambient_environment 'N2 gas'
_diffrn_ambient_temperature 120(2)
_diffrn_crystal_treatment 'flash frozen in gaseous N2'
_diffrn_detector 'CCD plate'
_diffrn_detector_area_resol_mean 5.1806
_diffrn_detector_type Atlas
_diffrn_measured_fraction_theta_full 0.999
_diffrn_measured_fraction_theta_max 0.968
_diffrn_measurement_details
;
#__ type_ start__ end____ width___ exp.time_
  1 omega  -69.00  -22.00   1.0000   65.0000
omega____ theta____ kappa____ phi______ frames
    -      -38.5000  -38.0000   60.0000 47

#__ type_ start__ end____ width___ exp.time_
  2 omega  -49.00   17.00   1.0000   65.0000
omega____ theta____ kappa____ phi______ frames
    -      -38.5000   38.0000  -60.0000 66

#__ type_ start__ end____ width___ exp.time_
  3 omega  -43.00   31.00   1.0000   65.0000
omega____ theta____ kappa____ phi______ frames
    -      -38.5000   38.0000    0.0000 74

#__ type_ start__ end____ width___ exp.time_
  4 omega  -36.00   33.00   1.0000   65.0000
omega____ theta____ kappa____ phi______ frames
    -      -38.5000   38.0000 -120.0000 69

#__ type_ start__ end____ width___ exp.time_
  5 omega   32.00   86.00   1.0000  260.0000
omega____ theta____ kappa____ phi______ frames
    -      106.1322  -30.0000    0.0000 54

#__ type_ start__ end____ width___ exp.time_
  6 omega   56.00   91.00   1.0000  260.0000
omega____ theta____ kappa____ phi______ frames
    -      106.1322  -30.0000 -150.0000 35

#__ type_ start__ end____ width___ exp.time_
  7 omega   40.00  107.00   1.0000  260.0000
omega____ theta____ kappa____ phi______ frames
    -      106.1322  -95.0000 -120.0000 67

#__ type_ start__ end____ width___ exp.time_
  8 omega  135.00  178.00   1.0000  260.0000
omega____ theta____ kappa____ phi______ frames
    -      106.1322  125.0000   90.0000 43

#__ type_ start__ end____ width___ exp.time_
  9 omega   96.00  169.00   1.0000  260.0000
omega____ theta____ kappa____ phi______ frames
    -      106.1322  125.0000  -60.0000 73

#__ type_ start__ end____ width___ exp.time_
 10 omega   32.00   87.00   1.0000  260.0000
omega____ theta____ kappa____ phi______ frames
    -      106.1322  -30.0000  -90.0000 55

#__ type_ start__ end____ width___ exp.time_
 11 omega   52.00   89.00   1.0000  260.0000
omega____ theta____ kappa____ phi______ frames
    -      106.1322  -30.0000 -180.0000 37

#__ type_ start__ end____ width___ exp.time_
 12 omega  120.00  149.00   1.0000  260.0000
omega____ theta____ kappa____ phi______ frames
    -      106.1322   77.0000  -60.0000 29

#__ type_ start__ end____ width___ exp.time_
 13 omega   39.00  151.00   1.0000  260.0000
omega____ theta____ kappa____ phi______ frames
    -      106.1322  -15.0000  -30.0000 112

#__ type_ start__ end____ width___ exp.time_
 14 omega   16.00  113.00   1.0000   65.0000
omega____ theta____ kappa____ phi______ frames
    -       43.1277   57.0000  -30.0000 97

#__ type_ start__ end____ width___ exp.time_
 15 omega    1.00   27.00   1.0000   65.0000
omega____ theta____ kappa____ phi______ frames
    -       43.1277  -99.0000   90.0000 26

#__ type_ start__ end____ width___ exp.time_
 16 omega   12.00  117.00   1.0000   65.0000
omega____ theta____ kappa____ phi______ frames
    -       43.1277   77.0000 -150.0000 105
;
_diffrn_measurement_device 'four-circle diffractometer'
_diffrn_measurement_device_type 'SuperNova, Dual, Cu at zero, Atlas'
_diffrn_measurement_method '\w scans'
_diffrn_measurement_specimen_support 'MiTeGen micromount'
_diffrn_orient_matrix_UB_11 -0.0518530000
_diffrn_orient_matrix_UB_12 -0.0029472000
_diffrn_orient_matrix_UB_13 0.0460208000
_diffrn_orient_matrix_UB_21 -0.0339010000
_diffrn_orient_matrix_UB_22 -0.0612409000
_diffrn_orient_matrix_UB_23 -0.0339496000
_diffrn_orient_matrix_UB_31 0.0623691000
_diffrn_orient_matrix_UB_32 -0.0355992000
_diffrn_orient_matrix_UB_33 0.0543806000
_diffrn_radiation_monochromator mirror
_diffrn_radiation_probe x-ray
_diffrn_radiation_type CuK\a
_diffrn_radiation_wavelength 1.54184
_diffrn_reflns_av_R_equivalents 0.1812
_diffrn_reflns_av_unetI/netI 0.1910
_diffrn_reflns_Laue_measured_fraction_full 0.999
_diffrn_reflns_Laue_measured_fraction_max 0.968
_diffrn_reflns_limit_h_max 22
_diffrn_reflns_limit_h_min -20
_diffrn_reflns_limit_k_max 21
_diffrn_reflns_limit_k_min -26
_diffrn_reflns_limit_l_max 25
_diffrn_reflns_limit_l_min -24
_diffrn_reflns_number 43946
_diffrn_reflns_point_group_measured_fraction_full 0.999
_diffrn_reflns_point_group_measured_fraction_max 0.968
_diffrn_reflns_theta_full 67.684
_diffrn_reflns_theta_max 74.965
_diffrn_reflns_theta_min 4.383
_diffrn_source 'sealed X-ray tube'
_diffrn_source_type 'SuperNova (Cu) X-ray Source'
_exptl_absorpt_coefficient_mu 6.933
_exptl_absorpt_correction_T_max 0.956
_exptl_absorpt_correction_T_min 0.759
_exptl_absorpt_correction_type gaussian
_exptl_absorpt_process_details
;
CrysAlisPro, Agilent Technologies,
Version 1.171.37.35 (release 13-08-2014 CrysAlis171 .NET)
(compiled Aug 13 2014,18:06:01)
Numerical absorption correction based on gaussian integration over
			a multifaceted crystal model
Empirical absorption correction using spherical harmonics,
 implemented in SCALE3 ABSPACK scaling algorithm.
;
_exptl_crystal_colour 'clear colourless'
_exptl_crystal_colour_lustre clear
_exptl_crystal_colour_primary colourless
_exptl_crystal_density_diffrn 1.258
_exptl_crystal_description block
_exptl_crystal_F_000 3120
_exptl_crystal_size_max 0.3219
_exptl_crystal_size_mid 0.042
_exptl_crystal_size_min 0.0297
_refine_diff_density_max 3.834
_refine_diff_density_min -3.188
_refine_diff_density_rms 0.185
_refine_ls_extinction_coef .
_refine_ls_extinction_method none
_refine_ls_goodness_of_fit_ref 1.050
_refine_ls_hydrogen_treatment constr
_refine_ls_matrix_type full
_refine_ls_number_parameters 789
_refine_ls_number_reflns 15597
_refine_ls_number_restraints 221
_refine_ls_restrained_S_all 1.048
_refine_ls_R_factor_all 0.1460
_refine_ls_R_factor_gt 0.0888
_refine_ls_shift/su_max 0.001
_refine_ls_shift/su_mean 0.000
_refine_ls_structure_factor_coef Fsqd
_refine_ls_weighting_details 'w=1/[\s^2^(Fo^2^)+(0.0648P)^2^+13.3083P] where P=(Fo^2^+2Fc^2^)/3'
_refine_ls_weighting_scheme calc
_refine_ls_wR_factor_gt 0.1983
_refine_ls_wR_factor_ref 0.2472
_reflns_Friedel_coverage 0.000
_reflns_Friedel_fraction_full .
_reflns_Friedel_fraction_max .
_reflns_number_gt 8954
_reflns_number_total 15597
_reflns_threshold_expression 'I > 2\s(I)'
_cod_data_source_file ncomms12884-s7.cif
_cod_data_source_block SI-1
_cod_database_code 1548031
_chemical_oxdiff_formula 'C75 H134 N5 Th B Si3 O3'
_chemical_oxdiff_usercomment 'THEPWA #15096 SN-689 FOR EPW/STL ON MICROMOUNT IN FOMBLIN OIL'
_shelx_space_group_comment
;
The symmetry employed for this shelxl refinement is uniquely defined
by the following loop, which should always be used as a source of
symmetry information in preference to the above space-group names.
They are only intended as comments.
;
_reflns_odcompleteness_completeness 99.93
_reflns_odcompleteness_iscentric 1
_reflns_odcompleteness_theta 66.97
_olex2_refinement_description
;
1. Fixed Uiso
 At 1.2 times of:
  All C(H) groups, All C(H,H) groups
 At 1.5 times of:
  All C(H,H,H) groups
2. Restrained distances
 O2-C71 \\sim O2-C68
 with sigma of 0.02
 C71-C70 \\sim C69-C68
 with sigma of 0.02
 O2-C71 \\sim O2-C68
 with sigma of 0.02
 C71-C70 \\sim C69-C68
 with sigma of 0.02
3. Rigid body (RIGU) restrains
 C16, C17, C15, Si2, C20, C19, C18, C14, C13, C12
 with sigma for 1-2 distances of 0.004 and sigma for 1-3 distances of 0.004
 Si2, C17, C15, C16, C12, C14, C13, C18, C20, C19
 with sigma for 1-2 distances of 0.004 and sigma for 1-3 distances of 0.004
 Si1, Si3, C1, C2, C3, C6, C4, C5, C7, C9, C8, C23, C24, C25, C26, C27, C28,
 C29, C30, C31, O2, C68, C69, C70, C71
 with sigma for 1-2 distances of 0.004 and sigma for 1-3 distances of 0.004
4.a Ternary CH refined with riding coordinates:
 C3(H3), C5(H5), C8(H8), C14(H14), C17(H17), C20(H20), C25(H25), C28(H28),
 C31(H31)
4.b Secondary CH2 refined with riding coordinates:
 C10(H10A,H10B), C11(H11A,H11B), C21(H21A,H21B), C22(H22A,H22B), C32(H32A,
 H32B), C33(H33A,H33B), C34(H34A,H34B), C35(H35A,H35B), C36(H36A,H36B),
 C37(H37A,H37B), C38(H38A,H38B), C40(H40A,H40B), C42(H42A,H42B), C68(H68A,H68B),
  C69(H69A,H69B), C70(H70A,H70B), C71(H71A,H71B), C1AA(H1AA,H1AB), C2AA(H2AA,
 H2AB), C4AA(H4AA,H4AB), C3AA(H3AA,H3AB)
4.c Aromatic/amide H refined with riding coordinates:
 C45(H45), C46(H46), C47(H47), C48(H48), C49(H49), C51(H51), C52(H52),
 C53(H53), C54(H54), C55(H55), C57(H57), C58(H58), C59(H59), C60(H60), C61(H61),
  C63(H63), C64(H64), C65(H65), C66(H66), C67(H67)
4.d Idealised Me refined as rotating group:
 C1(H1A,H1B,H1C), C2(H2A,H2B,H2C), C6(H6A,H6B,H6C), C4(H4A,H4B,H4C), C7(H7A,
 H7B,H7C), C9(H9A,H9B,H9C), C12(H12A,H12B,H12C), C13(H13A,H13B,H13C), C15(H15A,
 H15B,H15C), C16(H16A,H16B,H16C), C18(H18A,H18B,H18C), C19(H19A,H19B,H19C),
 C23(H23A,H23B,H23C), C24(H24A,H24B,H24C), C26(H26A,H26B,H26C), C27(H27A,H27B,
 H27C), C29(H29A,H29B,H29C), C30(H30A,H30B,H30C), C39(H39A,H39B,H39C), C41(H41A,
 H41B,H41C), C43(H43A,H43B,H43C)
;
_olex2_exptl_crystal_mounting_method 'in fomblin film on a micromount'
_olex2_submission_special_instructions 'No special instructions were received'

loop_
_space_group_symop_operation_xyz
'x, y, z'
'-x+1/2, y+1/2, -z+1/2'
'-x, -y, -z'
'x-1/2, -y-1/2, z-1/2'

loop_
_atom_site_label
_atom_site_type_symbol
_atom_site_fract_x
_atom_site_fract_y
_atom_site_fract_z
_atom_site_U_iso_or_equiv
_atom_site_adp_type
_atom_site_occupancy
_atom_site_site_symmetry_order
_atom_site_calc_flag
_atom_site_refinement_flags_posn
_atom_site_refinement_flags_adp
_atom_site_refinement_flags_occupancy
_atom_site_disorder_assembly
_atom_site_disorder_group
Th1 Th 0.16297(2) 0.31902(2) 0.81822(2) 0.03353(13) Uani 1 1 d . . . . .
Si1 Si 0.2974(2) 0.39945(17) 0.96287(18) 0.0454(9) Uani 1 1 d . U . . .
Si2 Si 0.1281(2) 0.15290(16) 0.80168(19) 0.0420(8) Uani 1 1 d . U . . .
Si3 Si 0.0536(2) 0.41536(17) 0.67585(18) 0.0453(9) Uani 1 1 d . U . . .
O1 O 0.2578(5) 0.3019(4) 0.7798(5) 0.044(2) Uani 1 1 d . . . . .
N1 N 0.2032(6) 0.3845(5) 0.9147(5) 0.038(2) Uani 1 1 d . . . . .
N2 N 0.1219(6) 0.2217(5) 0.8427(5) 0.036(2) Uani 1 1 d . . . . .
N3 N 0.0588(5) 0.3665(5) 0.7434(6) 0.044(3) Uani 1 1 d . . . . .
N4 N 0.0546(6) 0.3303(5) 0.8785(5) 0.039(2) Uani 1 1 d . . . . .
N5 N 0.5444(6) 0.2871(5) 0.7082(4) 0.037(2) Uani 1 1 d . . . . .
C1 C 0.3284(13) 0.4598(11) 0.8505(11) 0.100(6) Uani 1 1 d . U . . .
H1A H 0.2724 0.4595 0.8336 0.149 Uiso 1 1 calc GR . . . .
H1B H 0.3485 0.4545 0.8120 0.149 Uiso 1 1 calc GR . . . .
H1C H 0.3462 0.4991 0.8733 0.149 Uiso 1 1 calc GR . . . .
C2 C 0.4422(13) 0.4177(15) 0.9358(13) 0.141(10) Uani 1 1 d . U . . .
H2A H 0.4524 0.4620 0.9402 0.211 Uiso 1 1 calc GR . . . .
H2B H 0.4707 0.3993 0.9076 0.211 Uiso 1 1 calc GR . . . .
H2C H 0.4583 0.3986 0.9813 0.211 Uiso 1 1 calc GR . . . .
C3 C 0.3566(10) 0.4069(9) 0.9018(8) 0.065(4) Uani 1 1 d . U . . .
H3 H 0.3507 0.3678 0.8750 0.078 Uiso 1 1 calc R . . . .
C6 C 0.2818(12) 0.5274(8) 0.9871(10) 0.081(5) Uani 1 1 d . U . . .
H6A H 0.3158 0.5393 0.9609 0.122 Uiso 1 1 calc GR . . . .
H6B H 0.2834 0.5589 1.0217 0.122 Uiso 1 1 calc GR . . . .
H6C H 0.2294 0.5234 0.9561 0.122 Uiso 1 1 calc GR . . . .
C4 C 0.3883(12) 0.4724(11) 1.0751(10) 0.104(7) Uani 1 1 d . U . . .
H4A H 0.3990 0.4349 1.1029 0.155 Uiso 1 1 calc GR . . . .
H4B H 0.3903 0.5081 1.1047 0.155 Uiso 1 1 calc GR . . . .
H4C H 0.4265 0.4771 1.0513 0.155 Uiso 1 1 calc GR . . . .
C5 C 0.3072(11) 0.4678(8) 1.0214(9) 0.069(4) Uani 1 1 d . U . . .
H5 H 0.2718 0.4593 1.0487 0.083 Uiso 1 1 calc R . . . .
C7 C 0.3062(15) 0.3176(10) 1.0728(10) 0.101(6) Uani 1 1 d . U . . .
H7A H 0.3284 0.3461 1.1108 0.151 Uiso 1 1 calc GR . . . .
H7B H 0.3180 0.2752 1.0889 0.151 Uiso 1 1 calc GR . . . .
H7C H 0.2507 0.3232 1.0558 0.151 Uiso 1 1 calc GR . . . .
C9 C 0.3264(15) 0.2736(9) 0.9691(11) 0.104(7) Uani 1 1 d . U . . .
H9A H 0.2714 0.2666 0.9487 0.156 Uiso 1 1 calc GR . . . .
H9B H 0.3499 0.2375 0.9960 0.156 Uiso 1 1 calc GR . . . .
H9C H 0.3494 0.2805 0.9327 0.156 Uiso 1 1 calc GR . . . .
C8 C 0.3396(13) 0.3303(8) 1.0158(9) 0.081(5) Uani 1 1 d . U . . .
H8 H 0.3958 0.3368 1.0363 0.097 Uiso 1 1 calc R . . . .
C10 C 0.1434(8) 0.4096(7) 0.9378(7) 0.048(3) Uani 1 1 d . . . . .
H10A H 0.1159 0.4417 0.9052 0.058 Uiso 1 1 calc R . . . .
H10B H 0.1664 0.4295 0.9829 0.058 Uiso 1 1 calc R . . . .
C11 C 0.0883(9) 0.3624(8) 0.9440(7) 0.056(4) Uani 1 1 d . . . . .
H11A H 0.1146 0.3322 0.9796 0.067 Uiso 1 1 calc R . . . .
H11B H 0.0473 0.3821 0.9583 0.067 Uiso 1 1 calc R . . . .
C12 C 0.1482(13) 0.1240(7) 0.6695(8) 0.074(5) Uani 1 1 d . U . . .
H12A H 0.1984 0.1083 0.6964 0.111 Uiso 1 1 calc GR . . . .
H12B H 0.1510 0.1408 0.6262 0.111 Uiso 1 1 calc GR . . . .
H12C H 0.1108 0.0905 0.6602 0.111 Uiso 1 1 calc GR . . . .
C13 C 0.0455(10) 0.1985(7) 0.6673(7) 0.062(4) Uani 1 1 d . U . . .
H13A H 0.0071 0.1663 0.6634 0.094 Uiso 1 1 calc GR . . . .
H13B H 0.0468 0.2098 0.6216 0.094 Uiso 1 1 calc GR . . . .
H13C H 0.0322 0.2347 0.6897 0.094 Uiso 1 1 calc GR . . . .
C14 C 0.1237(10) 0.1747(7) 0.7098(7) 0.054(3) Uani 1 1 d . U . . .
H14 H 0.1603 0.2095 0.7139 0.065 Uiso 1 1 calc R . . . .
C15 C 0.0536(11) 0.0330(7) 0.7730(9) 0.073(5) Uani 1 1 d . U . . .
H15A H 0.0313 0.0363 0.7232 0.110 Uiso 1 1 calc GR . . . .
H15B H 0.0240 0.0035 0.7906 0.110 Uiso 1 1 calc GR . . . .
H15C H 0.1066 0.0188 0.7844 0.110 Uiso 1 1 calc GR . . . .
C16 C -0.0323(9) 0.1207(6) 0.7810(10) 0.072(5) Uani 1 1 d . U . . .
H16A H -0.0352 0.1604 0.8028 0.108 Uiso 1 1 calc GR . . . .
H16B H -0.0657 0.0910 0.7933 0.108 Uiso 1 1 calc GR . . . .
H16C H -0.0487 0.1259 0.7312 0.108 Uiso 1 1 calc GR . . . .
C17 C 0.0519(9) 0.0967(6) 0.8060(7) 0.050(3) Uani 1 1 d . U . . .
H17 H 0.0626 0.0880 0.8560 0.060 Uiso 1 1 calc R . . . .
C18 C 0.2305(10) 0.0969(8) 0.9216(8) 0.067(4) Uani 1 1 d . U . . .
H18A H 0.2278 0.1356 0.9453 0.101 Uiso 1 1 calc GR . . . .
H18B H 0.2801 0.0772 0.9433 0.101 Uiso 1 1 calc GR . . . .
H18C H 0.1894 0.0694 0.9244 0.101 Uiso 1 1 calc GR . . . .
C19 C 0.2914(10) 0.1456(8) 0.8371(9) 0.069(4) Uani 1 1 d . U . . .
H19A H 0.2929 0.1432 0.7900 0.104 Uiso 1 1 calc GR . . . .
H19B H 0.3379 0.1271 0.8682 0.104 Uiso 1 1 calc GR . . . .
H19C H 0.2884 0.1889 0.8496 0.104 Uiso 1 1 calc GR . . . .
C20 C 0.2212(9) 0.1109(7) 0.8429(8) 0.053(3) Uani 1 1 d . U . . .
H20 H 0.2186 0.0706 0.8189 0.064 Uiso 1 1 calc R . . . .
C21 C 0.0930(9) 0.2228(6) 0.9001(8) 0.054(4) Uani 1 1 d . . . . .
H21A H 0.1345 0.2347 0.9420 0.065 Uiso 1 1 calc R . . . .
H21B H 0.0752 0.1812 0.9074 0.065 Uiso 1 1 calc R . . . .
C22 C 0.0271(8) 0.2682(6) 0.8880(8) 0.048(3) Uani 1 1 d . . . . .
H22A H -0.0151 0.2561 0.8468 0.058 Uiso 1 1 calc R . . . .
H22B H 0.0076 0.2681 0.9277 0.058 Uiso 1 1 calc R . . . .
C23 C 0.1333(12) 0.5157(8) 0.7580(10) 0.086(6) Uani 1 1 d . U . . .
H23A H 0.1346 0.4935 0.7999 0.129 Uiso 1 1 calc GR . . . .
H23B H 0.1359 0.5601 0.7669 0.129 Uiso 1 1 calc GR . . . .
H23C H 0.1769 0.5032 0.7434 0.129 Uiso 1 1 calc GR . . . .
C24 C -0.0094(13) 0.5188(8) 0.7277(10) 0.087(5) Uani 1 1 d . U . . .
H24A H -0.0576 0.5066 0.6937 0.130 Uiso 1 1 calc GR . . . .
H24B H -0.0092 0.5634 0.7347 0.130 Uiso 1 1 calc GR . . . .
H24C H -0.0042 0.4978 0.7711 0.130 Uiso 1 1 calc GR . . . .
C25 C 0.0591(12) 0.5006(7) 0.7016(9) 0.070(4) Uani 1 1 d . U . . .
H25 H 0.0565 0.5262 0.6604 0.084 Uiso 1 1 calc R . . . .
C26 C -0.0407(13) 0.4432(11) 0.5410(10) 0.110(8) Uani 1 1 d . U . . .
H26A H -0.0332 0.4870 0.5522 0.165 Uiso 1 1 calc GR . . . .
H26B H -0.0907 0.4372 0.5064 0.165 Uiso 1 1 calc GR . . . .
H26C H -0.0004 0.4288 0.5229 0.165 Uiso 1 1 calc GR . . . .
C27 C -0.0600(12) 0.3425(9) 0.5807(10) 0.091(7) Uani 1 1 d . U . . .
H27A H -0.0278 0.3277 0.5540 0.137 Uiso 1 1 calc GR . . . .
H27B H -0.1137 0.3417 0.5521 0.137 Uiso 1 1 calc GR . . . .
H27C H -0.0531 0.3159 0.6206 0.137 Uiso 1 1 calc GR . . . .
C28 C -0.0374(12) 0.4075(9) 0.6042(9) 0.086(5) Uani 1 1 d . U . . .
H28 H -0.0788 0.4242 0.6212 0.104 Uiso 1 1 calc R . . . .
C29 C 0.1678(9) 0.4519(7) 0.6120(8) 0.059(4) Uani 1 1 d . U . . .
H29A H 0.1322 0.4520 0.5653 0.088 Uiso 1 1 calc GR . . . .
H29B H 0.2200 0.4461 0.6106 0.088 Uiso 1 1 calc GR . . . .
H29C H 0.1643 0.4912 0.6342 0.088 Uiso 1 1 calc GR . . . .
C30 C 0.1457(11) 0.3370(7) 0.6193(7) 0.062(4) Uani 1 1 d . U . . .
H30A H 0.1391 0.3051 0.6506 0.093 Uiso 1 1 calc GR . . . .
H30B H 0.1938 0.3302 0.6094 0.093 Uiso 1 1 calc GR . . . .
H30C H 0.1030 0.3353 0.5765 0.093 Uiso 1 1 calc GR . . . .
C31 C 0.1474(9) 0.3998(7) 0.6523(7) 0.053(3) Uani 1 1 d . U . . .
H31 H 0.1897 0.3980 0.6968 0.064 Uiso 1 1 calc R . . . .
C32 C -0.0148(8) 0.3533(6) 0.7575(7) 0.045(3) Uani 1 1 d . . . . .
H32A H -0.0293 0.3098 0.7465 0.053 Uiso 1 1 calc R . . . .
H32B H -0.0558 0.3795 0.7278 0.053 Uiso 1 1 calc R . . . .
C33 C -0.0071(8) 0.3656(6) 0.8315(8) 0.052(4) Uani 1 1 d . . . . .
H33A H 0.0026 0.4100 0.8410 0.063 Uiso 1 1 calc R . . . .
H33B H -0.0558 0.3551 0.8397 0.063 Uiso 1 1 calc R . . . .
C34 C 0.3150(9) 0.2853(7) 0.7493(7) 0.053(4) Uani 1 1 d . . . . .
H34A H 0.2911 0.2633 0.7057 0.063 Uiso 1 1 calc R . . . .
H34B H 0.3528 0.2575 0.7804 0.063 Uiso 1 1 calc R . . . .
C35 C 0.3549(10) 0.3433(8) 0.7359(8) 0.058(4) Uani 1 1 d . . . . .
H35A H 0.3160 0.3730 0.7097 0.070 Uiso 1 1 calc R . . . .
H35B H 0.3833 0.3626 0.7801 0.070 Uiso 1 1 calc R . . . .
C36 C 0.4091(8) 0.3297(7) 0.6968(8) 0.053(4) Uani 1 1 d . . . . .
H36A H 0.4324 0.3688 0.6887 0.064 Uiso 1 1 calc R . . . .
H36B H 0.3798 0.3126 0.6516 0.064 Uiso 1 1 calc R . . . .
C37 C 0.4729(8) 0.2848(7) 0.7322(6) 0.045(3) Uani 1 1 d . . . . .
H37A H 0.4519 0.2425 0.7250 0.054 Uiso 1 1 calc R . . . .
H37B H 0.4890 0.2930 0.7821 0.054 Uiso 1 1 calc R . . . .
C38 C 0.5759(8) 0.3514(6) 0.7183(6) 0.044(3) Uani 1 1 d . . . . .
H38A H 0.6251 0.3511 0.7083 0.053 Uiso 1 1 calc R . . . .
H38B H 0.5404 0.3781 0.6837 0.053 Uiso 1 1 calc R . . . .
C39 C 0.5892(9) 0.3806(7) 0.7866(6) 0.054(4) Uani 1 1 d . . . . .
H39A H 0.6151 0.4202 0.7878 0.080 Uiso 1 1 calc GR . . . .
H39B H 0.6212 0.3536 0.8223 0.080 Uiso 1 1 calc GR . . . .
H39C H 0.5401 0.3873 0.7947 0.080 Uiso 1 1 calc GR . . . .
C40 C 0.5190(8) 0.2717(6) 0.6322(6) 0.043(3) Uani 1 1 d . . . . .
H40A H 0.4918 0.2318 0.6250 0.052 Uiso 1 1 calc R . . . .
H40B H 0.4825 0.3035 0.6071 0.052 Uiso 1 1 calc R . . . .
C41 C 0.5843(9) 0.2682(9) 0.6031(7) 0.063(5) Uani 1 1 d . . . . .
H41A H 0.5650 0.2551 0.5551 0.095 Uiso 1 1 calc GR . . . .
H41B H 0.6220 0.2383 0.6293 0.095 Uiso 1 1 calc GR . . . .
H41C H 0.6083 0.3087 0.6058 0.095 Uiso 1 1 calc GR . . . .
C42 C 0.6039(9) 0.2427(6) 0.7504(7) 0.049(4) Uani 1 1 d . . . . .
H42A H 0.6145 0.2528 0.7994 0.059 Uiso 1 1 calc R . . . .
H42B H 0.6518 0.2488 0.7390 0.059 Uiso 1 1 calc R . . . .
C43 C 0.5811(10) 0.1754(7) 0.7396(7) 0.060(4) Uani 1 1 d . . . . .
H43A H 0.5747 0.1639 0.6920 0.090 Uiso 1 1 calc GR . . . .
H43B H 0.5328 0.1691 0.7493 0.090 Uiso 1 1 calc GR . . . .
H43C H 0.6210 0.1499 0.7704 0.090 Uiso 1 1 calc GR . . . .
C44 C 0.3420(8) 0.3326(6) 0.4808(7) 0.045(3) Uani 1 1 d . . . . .
C45 C 0.3218(9) 0.3737(6) 0.5247(6) 0.051(4) Uani 1 1 d . . . . .
H45 H 0.2753 0.3671 0.5344 0.061 Uiso 1 1 calc R . . . .
C46 C 0.3670(12) 0.4242(7) 0.5549(7) 0.067(5) Uani 1 1 d . . . . .
H46 H 0.3506 0.4509 0.5842 0.080 Uiso 1 1 calc R . . . .
C47 C 0.4360(11) 0.4354(7) 0.5421(7) 0.064(5) Uani 1 1 d . . . . .
H47 H 0.4673 0.4693 0.5629 0.077 Uiso 1 1 calc R . . . .
C48 C 0.4578(10) 0.3957(7) 0.4980(7) 0.060(4) Uani 1 1 d . . . . .
H48 H 0.5034 0.4033 0.4870 0.072 Uiso 1 1 calc R . . . .
C49 C 0.4123(7) 0.3448(6) 0.4703(7) 0.045(3) Uani 1 1 d . . . . .
H49 H 0.4299 0.3170 0.4429 0.054 Uiso 1 1 calc R . . . .
C50 C 0.2940(7) 0.2537(6) 0.3759(6) 0.036(3) Uani 1 1 d . . . . .
C51 C 0.2837(7) 0.1922(6) 0.3475(6) 0.042(3) Uani 1 1 d . . . . .
H51 H 0.2776 0.1594 0.3758 0.050 Uiso 1 1 calc R . . . .
C52 C 0.2823(7) 0.1788(6) 0.2819(6) 0.041(3) Uani 1 1 d . . . . .
H52 H 0.2742 0.1375 0.2663 0.049 Uiso 1 1 calc R . . . .
C53 C 0.2920(8) 0.2226(7) 0.2393(6) 0.046(3) Uani 1 1 d . . . . .
H53 H 0.2914 0.2119 0.1943 0.055 Uiso 1 1 calc R . . . .
C54 C 0.3027(8) 0.2822(7) 0.2602(7) 0.049(3) Uani 1 1 d . . . . .
H54 H 0.3097 0.3132 0.2301 0.059 Uiso 1 1 calc R . . . .
C55 C 0.3034(8) 0.2975(7) 0.3268(6) 0.046(3) Uani 1 1 d . . . . .
H55 H 0.3106 0.3395 0.3402 0.055 Uiso 1 1 calc R . . . .
C56 C 0.1996(9) 0.2786(7) 0.4420(6) 0.051(4) Uani 1 1 d . . . . .
C57 C 0.1536(9) 0.2298(9) 0.4471(7) 0.060(4) Uani 1 1 d . . . . .
H57 H 0.1763 0.1903 0.4582 0.072 Uiso 1 1 calc R . . . .
C58 C 0.0732(11) 0.2359(10) 0.4363(7) 0.069(5) Uani 1 1 d . . . . .
H58 H 0.0442 0.2013 0.4419 0.083 Uiso 1 1 calc R . . . .
C59 C 0.0377(11) 0.2926(12) 0.4177(8) 0.079(6) Uani 1 1 d . . . . .
H59 H -0.0153 0.2976 0.4111 0.095 Uiso 1 1 calc R . . . .
C60 C 0.0820(10) 0.3415(9) 0.4091(7) 0.069(5) Uani 1 1 d . . . . .
H60 H 0.0585 0.3802 0.3946 0.082 Uiso 1 1 calc R . . . .
C61 C 0.1607(9) 0.3352(8) 0.4213(7) 0.056(4) Uani 1 1 d . . . . .
H61 H 0.1893 0.3700 0.4155 0.068 Uiso 1 1 calc R . . . .
C62 C 0.3300(8) 0.2156(6) 0.5067(6) 0.039(3) Uani 1 1 d . . . . .
C63 C 0.3105(8) 0.2076(5) 0.5658(6) 0.038(3) Uani 1 1 d . . . . .
H63 H 0.2724 0.2335 0.5736 0.045 Uiso 1 1 calc R . . . .
C64 C 0.3446(8) 0.1630(7) 0.6146(6) 0.049(4) Uani 1 1 d . . . . .
H64 H 0.3296 0.1586 0.6546 0.058 Uiso 1 1 calc R . . . .
C65 C 0.4005(9) 0.1252(7) 0.6044(7) 0.054(4) Uani 1 1 d . . . . .
H65 H 0.4227 0.0936 0.6364 0.064 Uiso 1 1 calc R . . . .
C66 C 0.4236(8) 0.1336(6) 0.5479(6) 0.043(3) Uani 1 1 d . . . . .
H66 H 0.4627 0.1081 0.5416 0.052 Uiso 1 1 calc R . . . .
C67 C 0.3906(7) 0.1791(6) 0.4988(6) 0.039(3) Uani 1 1 d . . . . .
H67 H 0.4088 0.1853 0.4608 0.046 Uiso 1 1 calc R . . . .
B1 B 0.2922(8) 0.2707(7) 0.4509(7) 0.035(3) Uani 1 1 d . . . . .
O2 O 0.6879(9) 0.4184(6) 0.6457(9) 0.105(5) Uani 1 1 d D U . . .
C68 C 0.7511(15) 0.4193(10) 0.6203(15) 0.122(8) Uani 1 1 d D U . . .
H68A H 0.7451 0.3870 0.5851 0.146 Uiso 1 1 calc R . . . .
H68B H 0.7989 0.4114 0.6579 0.146 Uiso 1 1 calc R . . . .
C69 C 0.7543(15) 0.4807(9) 0.5900(13) 0.107(7) Uani 1 1 d D U . . .
H69A H 0.8078 0.4936 0.5970 0.128 Uiso 1 1 calc R . . . .
H69B H 0.7259 0.4812 0.5404 0.128 Uiso 1 1 calc R . . . .
C70 C 0.7175(13) 0.5199(9) 0.6284(11) 0.092(5) Uani 1 1 d D U . . .
H70A H 0.6955 0.5573 0.6022 0.111 Uiso 1 1 calc R . . . .
H70B H 0.7537 0.5321 0.6732 0.111 Uiso 1 1 calc R . . . .
C71 C 0.6569(13) 0.4787(9) 0.6369(13) 0.106(6) Uani 1 1 d D U . . .
H71A H 0.6422 0.4910 0.6774 0.128 Uiso 1 1 calc R . . . .
H71B H 0.6111 0.4805 0.5959 0.128 Uiso 1 1 calc R . . . .
O0AA O 0.1276(11) 0.4255(9) 1.1122(9) 0.120(6) Uiso 1 1 d . . . . .
C1AA C 0.1472(14) 0.5308(12) 1.1077(12) 0.106(7) Uiso 1 1 d . . . . .
H1AA H 0.1249 0.5685 1.1207 0.127 Uiso 1 1 calc R . . . .
H1AB H 0.1659 0.5404 1.0686 0.127 Uiso 1 1 calc R . . . .
C2AA C 0.0914(14) 0.4811(11) 1.0906(12) 0.106(7) Uiso 1 1 d . . . . .
H2AA H 0.0519 0.4882 1.1131 0.127 Uiso 1 1 calc R . . . .
H2AB H 0.0660 0.4800 1.0405 0.127 Uiso 1 1 calc R . . . .
C4AA C 0.1964(16) 0.4381(13) 1.1707(14) 0.124(9) Uiso 1 1 d . . . . .
H4AA H 0.2406 0.4142 1.1667 0.149 Uiso 1 1 calc R . . . .
H4AB H 0.1877 0.4274 1.2145 0.149 Uiso 1 1 calc R . . . .
C3AA C 0.2100(14) 0.5063(11) 1.1668(12) 0.103(7) Uiso 1 1 d . . . . .
H3AA H 0.2097 0.5267 1.2097 0.123 Uiso 1 1 calc R . . . .
H3AB H 0.2602 0.5137 1.1599 0.123 Uiso 1 1 calc R . . . .

loop_
_atom_site_aniso_label
_atom_site_aniso_U_11
_atom_site_aniso_U_22
_atom_site_aniso_U_33
_atom_site_aniso_U_23
_atom_site_aniso_U_13
_atom_site_aniso_U_12
Th1 0.0398(2) 0.0266(2) 0.0375(2) -0.00223(18) 0.01680(16) -0.00184(19)
Si1 0.054(2) 0.0352(18) 0.0399(17) -0.0002(15) 0.0037(15) -0.0009(17)
Si2 0.048(2) 0.0260(16) 0.0508(19) -0.0034(14) 0.0143(15) -0.0021(15)
Si3 0.051(2) 0.0332(18) 0.0442(18) -0.0002(15) 0.0048(15) -0.0029(16)
O1 0.035(4) 0.047(5) 0.061(5) -0.007(4) 0.034(4) -0.008(4)
N1 0.038(6) 0.040(6) 0.039(5) -0.005(5) 0.015(4) 0.010(5)
N2 0.042(6) 0.034(5) 0.038(5) 0.001(4) 0.022(4) -0.004(5)
N3 0.017(5) 0.031(5) 0.079(8) -0.003(5) 0.007(5) -0.015(4)
N4 0.055(7) 0.036(6) 0.038(5) -0.004(4) 0.032(5) -0.006(5)
N5 0.035(5) 0.049(6) 0.022(4) -0.007(4) 0.000(4) -0.006(5)
C1 0.103(13) 0.109(13) 0.103(11) 0.020(10) 0.056(10) -0.006(11)
C2 0.072(9) 0.21(3) 0.129(15) -0.010(16) 0.020(8) -0.028(9)
C3 0.064(8) 0.075(9) 0.054(6) -0.019(6) 0.016(5) -0.014(7)
C6 0.095(12) 0.051(7) 0.104(11) -0.018(7) 0.039(9) -0.015(7)
C4 0.094(11) 0.107(14) 0.096(11) -0.051(10) 0.009(9) -0.001(9)
C5 0.079(9) 0.051(6) 0.076(8) -0.024(6) 0.021(7) -0.019(6)
C7 0.139(17) 0.088(13) 0.064(8) 0.015(8) 0.016(9) 0.001(12)
C9 0.134(19) 0.068(8) 0.092(11) 0.002(8) 0.009(11) 0.015(9)
C8 0.106(12) 0.059(7) 0.058(7) 0.012(5) 0.000(7) 0.011(7)
C10 0.060(9) 0.044(8) 0.050(7) -0.025(6) 0.030(6) -0.010(7)
C11 0.056(9) 0.063(10) 0.053(8) -0.017(7) 0.022(7) -0.012(8)
C12 0.126(14) 0.046(8) 0.061(8) -0.001(6) 0.046(8) 0.012(9)
C13 0.087(9) 0.039(7) 0.048(7) -0.016(6) 0.002(6) 0.000(7)
C14 0.074(8) 0.042(6) 0.043(5) -0.007(5) 0.015(5) 0.004(6)
C15 0.086(11) 0.035(6) 0.096(12) -0.020(7) 0.025(9) -0.006(6)
C16 0.048(6) 0.028(6) 0.138(15) -0.010(8) 0.026(6) -0.026(5)
C17 0.057(6) 0.039(6) 0.057(7) -0.013(5) 0.022(5) -0.013(5)
C18 0.060(9) 0.065(10) 0.071(7) 0.007(7) 0.012(6) 0.004(8)
C19 0.057(7) 0.063(10) 0.082(10) 0.005(8) 0.014(6) -0.005(7)
C20 0.053(6) 0.037(7) 0.062(6) -0.003(5) 0.009(5) 0.002(5)
C21 0.065(10) 0.031(7) 0.060(8) 0.005(7) 0.012(7) -0.003(7)
C22 0.056(9) 0.029(7) 0.070(9) -0.013(7) 0.037(7) -0.015(6)
C23 0.110(10) 0.049(9) 0.086(10) -0.024(8) 0.012(8) 0.005(8)
C24 0.123(11) 0.050(9) 0.090(11) 0.015(8) 0.037(9) 0.023(8)
C25 0.094(9) 0.043(6) 0.068(8) 0.001(6) 0.018(6) 0.006(6)
C26 0.092(15) 0.121(14) 0.081(9) 0.030(9) -0.023(9) -0.020(12)
C27 0.085(13) 0.085(9) 0.076(10) -0.003(7) -0.016(10) -0.026(8)
C28 0.078(8) 0.082(9) 0.074(8) 0.008(6) -0.013(7) -0.013(7)
C29 0.055(8) 0.052(7) 0.064(8) 0.010(6) 0.010(6) -0.001(6)
C30 0.098(12) 0.048(6) 0.042(7) -0.003(5) 0.023(7) -0.006(6)
C31 0.067(7) 0.050(6) 0.040(6) -0.003(5) 0.014(5) -0.008(5)
C32 0.056(8) 0.034(7) 0.047(7) 0.003(6) 0.021(6) 0.003(6)
C33 0.052(9) 0.025(6) 0.093(11) -0.001(7) 0.041(8) -0.004(6)
C34 0.058(9) 0.054(9) 0.050(7) 0.024(7) 0.022(7) 0.003(8)
C35 0.069(10) 0.060(10) 0.057(8) 0.002(7) 0.035(8) 0.003(9)
C36 0.032(7) 0.061(10) 0.063(9) -0.009(7) 0.010(6) 0.002(7)
C37 0.048(8) 0.054(8) 0.035(6) 0.003(6) 0.015(5) -0.010(7)
C38 0.038(7) 0.048(8) 0.041(6) -0.006(6) 0.005(5) -0.002(6)
C39 0.065(10) 0.051(9) 0.044(7) -0.008(7) 0.014(7) -0.001(8)
C40 0.047(8) 0.043(7) 0.032(6) -0.001(6) 0.001(5) -0.002(6)
C41 0.061(10) 0.096(13) 0.032(6) -0.013(8) 0.014(6) 0.020(10)
C42 0.069(10) 0.030(7) 0.039(6) -0.004(6) 0.002(6) -0.004(7)
C43 0.074(11) 0.045(8) 0.046(7) -0.010(7) -0.004(7) 0.005(8)
C44 0.049(8) 0.029(7) 0.047(7) 0.006(6) -0.002(6) 0.013(6)
C45 0.066(10) 0.038(7) 0.041(7) -0.005(6) 0.006(6) 0.003(7)
C46 0.100(15) 0.048(9) 0.034(7) -0.002(7) -0.006(8) 0.005(10)
C47 0.090(13) 0.032(8) 0.046(8) -0.003(6) -0.015(8) -0.006(8)
C48 0.072(11) 0.042(8) 0.050(8) -0.009(7) -0.003(7) 0.002(8)
C49 0.031(6) 0.041(7) 0.055(8) 0.017(6) 0.003(5) -0.003(6)
C50 0.034(6) 0.035(7) 0.032(5) 0.004(5) 0.001(5) -0.003(5)
C51 0.041(7) 0.042(7) 0.038(6) -0.004(6) 0.004(5) -0.007(6)
C52 0.028(6) 0.043(7) 0.040(6) -0.010(6) -0.007(5) -0.002(6)
C53 0.044(7) 0.063(9) 0.039(6) 0.009(6) 0.023(6) 0.000(7)
C54 0.049(8) 0.049(8) 0.043(7) -0.012(6) 0.006(6) -0.005(7)
C55 0.055(8) 0.041(7) 0.039(6) -0.004(6) 0.009(6) -0.009(7)
C56 0.062(9) 0.052(9) 0.034(6) -0.005(6) 0.010(6) -0.006(8)
C57 0.057(10) 0.073(11) 0.049(8) -0.012(8) 0.016(7) -0.006(9)
C58 0.075(12) 0.097(14) 0.045(8) -0.013(9) 0.033(8) -0.037(11)
C59 0.051(10) 0.14(2) 0.048(9) -0.006(11) 0.013(7) 0.001(12)
C60 0.067(11) 0.092(13) 0.037(7) -0.010(8) 0.001(7) 0.031(10)
C61 0.056(9) 0.061(10) 0.043(7) -0.009(7) 0.003(6) 0.014(8)
C62 0.046(7) 0.038(7) 0.029(5) -0.004(5) 0.009(5) 0.007(6)
C63 0.050(8) 0.021(6) 0.045(6) 0.003(5) 0.020(6) -0.002(5)
C64 0.040(7) 0.066(10) 0.033(6) 0.023(6) 0.001(5) 0.003(7)
C65 0.055(9) 0.055(9) 0.044(7) 0.014(7) 0.007(6) 0.002(8)
C66 0.054(8) 0.035(7) 0.045(7) -0.002(6) 0.020(6) 0.004(6)
C67 0.043(7) 0.040(7) 0.032(5) 0.000(5) 0.011(5) -0.003(6)
B1 0.030(7) 0.038(8) 0.033(6) 0.002(6) 0.006(5) 0.012(6)
O2 0.098(10) 0.077(7) 0.145(13) 0.042(8) 0.043(9) 0.008(7)
C68 0.125(15) 0.082(9) 0.17(2) 0.045(10) 0.067(15) 0.013(9)
C69 0.117(15) 0.077(10) 0.137(15) 0.033(10) 0.054(13) 0.005(9)
C70 0.113(13) 0.073(8) 0.090(12) 0.038(8) 0.029(10) 0.013(8)
C71 0.109(12) 0.084(9) 0.128(16) 0.049(9) 0.040(11) 0.018(8)

loop_
_atom_type_symbol
_atom_type_description
_atom_type_scat_dispersion_real
_atom_type_scat_dispersion_imag
_atom_type_scat_source
C C 0.0181 0.0091 'International Tables Vol C Tables 4.2.6.8 and 6.1.1.4'
H H 0.0000 0.0000 'International Tables Vol C Tables 4.2.6.8 and 6.1.1.4'
B B 0.0090 0.0039 'International Tables Vol C Tables 4.2.6.8 and 6.1.1.4'
N N 0.0311 0.0180 'International Tables Vol C Tables 4.2.6.8 and 6.1.1.4'
O O 0.0492 0.0322 'International Tables Vol C Tables 4.2.6.8 and 6.1.1.4'
Si Si 0.2541 0.3302 'International Tables Vol C Tables 4.2.6.8 and 6.1.1.4'
Th Th -4.1491 12.3296 'International Tables Vol C Tables 4.2.6.8 and 6.1.1.4'

loop_
_exptl_crystal_face_index_h
_exptl_crystal_face_index_k
_exptl_crystal_face_index_l
_exptl_crystal_face_perp_dist
_exptl_oxdiff_crystal_face_indexfrac_h
_exptl_oxdiff_crystal_face_indexfrac_k
_exptl_oxdiff_crystal_face_indexfrac_l
_exptl_oxdiff_crystal_face_x
_exptl_oxdiff_crystal_face_y
_exptl_oxdiff_crystal_face_z
9 4 -10 0.0132 9.0153 4.0066 -9.9762 -0.9384 -0.2123 -0.1229
-7 0 -8 0.1600 -6.9981 -0.0122 -7.9979 -0.0052 0.5095 -0.8710
0 14 2 0.0286 -0.0146 14.0050 2.0085 0.0519 -0.9254 -0.3903
-3 13 3 0.0183 -3.0176 13.0017 3.0035 0.2564 -0.7959 -0.4877
3 -13 -3 0.0183 3.0176 -13.0017 -3.0035 -0.2564 0.7959 0.4877
5 0 9 0.1546 4.9952 0.0103 8.9947 0.1549 -0.4753 0.8003
-9 -2 11 0.0148 -9.0181 -2.0055 10.9766 0.9787 0.0559 0.1059
9 2 -11 0.0148 9.0181 2.0055 -10.9766 -0.9787 -0.0559 -0.1059

loop_
_geom_angle_atom_site_label_1
_geom_angle_atom_site_label_2
_geom_angle_atom_site_label_3
_geom_angle
_geom_angle_site_symmetry_1
_geom_angle_site_symmetry_3
O1 Th1 N1 109.4(4) . .
O1 Th1 N2 105.9(4) . .
O1 Th1 N3 115.8(4) . .
O1 Th1 N4 172.7(3) . .
N1 Th1 N4 68.9(3) . .
N2 Th1 N1 113.5(4) . .
N2 Th1 N4 69.3(3) . .
N3 Th1 N1 105.6(4) . .
N3 Th1 N2 106.8(3) . .
N3 Th1 N4 71.3(4) . .
N1 Si1 C3 108.3(6) . .
N1 Si1 C5 113.0(7) . .
N1 Si1 C8 109.8(8) . .
C5 Si1 C3 113.2(8) . .
C8 Si1 C3 103.4(10) . .
C8 Si1 C5 108.7(8) . .
N2 Si2 C14 106.0(6) . .
N2 Si2 C17 111.8(6) . .
N2 Si2 C20 112.7(6) . .
C17 Si2 C14 113.7(7) . .
C17 Si2 C20 104.5(7) . .
C20 Si2 C14 108.2(7) . .
N3 Si3 C25 112.7(7) . .
N3 Si3 C28 112.9(8) . .
N3 Si3 C31 105.1(6) . .
C25 Si3 C31 105.0(8) . .
C28 Si3 C25 105.2(9) . .
C28 Si3 C31 115.7(9) . .
C34 O1 Th1 173.3(9) . .
Si1 N1 Th1 125.9(5) . .
C10 N1 Th1 115.7(8) . .
C10 N1 Si1 118.2(8) . .
Si2 N2 Th1 126.5(5) . .
C21 N2 Th1 112.8(8) . .
C21 N2 Si2 120.7(9) . .
Si3 N3 Th1 129.7(6) . .
C32 N3 Th1 113.7(8) . .
C32 N3 Si3 116.5(8) . .
C11 N4 Th1 107.8(8) . .
C11 N4 C22 112.1(11) . .
C22 N4 Th1 108.3(7) . .
C33 N4 Th1 106.4(7) . .
C33 N4 C11 112.1(11) . .
C33 N4 C22 109.9(11) . .
C38 N5 C37 108.5(10) . .
C38 N5 C40 109.2(10) . .
C38 N5 C42 109.5(9) . .
C40 N5 C37 107.6(9) . .
C42 N5 C37 109.5(10) . .
C42 N5 C40 112.6(10) . .
H1A C1 H1B 109.5 . .
H1A C1 H1C 109.5 . .
H1B C1 H1C 109.5 . .
C3 C1 H1A 109.5 . .
C3 C1 H1B 109.5 . .
C3 C1 H1C 109.5 . .
H2A C2 H2B 109.5 . .
H2A C2 H2C 109.5 . .
H2B C2 H2C 109.5 . .
C3 C2 H2A 109.5 . .
C3 C2 H2B 109.5 . .
C3 C2 H2C 109.5 . .
Si1 C3 H3 107.6 . .
C1 C3 Si1 111.9(14) . .
C1 C3 H3 107.6 . .
C2 C3 Si1 115.6(14) . .
C2 C3 C1 106.2(19) . .
C2 C3 H3 107.6 . .
H6A C6 H6B 109.5 . .
H6A C6 H6C 109.5 . .
H6B C6 H6C 109.5 . .
C5 C6 H6A 109.5 . .
C5 C6 H6B 109.5 . .
C5 C6 H6C 109.5 . .
H4A C4 H4B 109.5 . .
H4A C4 H4C 109.5 . .
H4B C4 H4C 109.5 . .
C5 C4 H4A 109.5 . .
C5 C4 H4B 109.5 . .
C5 C4 H4C 109.5 . .
Si1 C5 H5 105.3 . .
C6 C5 Si1 115.6(13) . .
C6 C5 C4 111.8(16) . .
C6 C5 H5 105.3 . .
C4 C5 Si1 112.4(14) . .
C4 C5 H5 105.3 . .
H7A C7 H7B 109.5 . .
H7A C7 H7C 109.5 . .
H7B C7 H7C 109.5 . .
C8 C7 H7A 109.5 . .
C8 C7 H7B 109.5 . .
C8 C7 H7C 109.5 . .
H9A C9 H9B 109.5 . .
H9A C9 H9C 109.5 . .
H9B C9 H9C 109.5 . .
C8 C9 H9A 109.5 . .
C8 C9 H9B 109.5 . .
C8 C9 H9C 109.5 . .
Si1 C8 H8 108.5 . .
C7 C8 Si1 113.7(16) . .
C7 C8 C9 108.5(19) . .
C7 C8 H8 108.5 . .
C9 C8 Si1 108.9(12) . .
C9 C8 H8 108.5 . .
N1 C10 H10A 109.1 . .
N1 C10 H10B 109.1 . .
N1 C10 C11 112.6(12) . .
H10A C10 H10B 107.8 . .
C11 C10 H10A 109.1 . .
C11 C10 H10B 109.1 . .
N4 C11 C10 110.8(12) . .
N4 C11 H11A 109.5 . .
N4 C11 H11B 109.5 . .
C10 C11 H11A 109.5 . .
C10 C11 H11B 109.5 . .
H11A C11 H11B 108.1 . .
H12A C12 H12B 109.5 . .
H12A C12 H12C 109.5 . .
H12B C12 H12C 109.5 . .
C14 C12 H12A 109.5 . .
C14 C12 H12B 109.5 . .
C14 C12 H12C 109.5 . .
H13A C13 H13B 109.5 . .
H13A C13 H13C 109.5 . .
H13B C13 H13C 109.5 . .
C14 C13 H13A 109.5 . .
C14 C13 H13B 109.5 . .
C14 C13 H13C 109.5 . .
Si2 C14 H14 106.5 . .
C12 C14 Si2 115.1(11) . .
C12 C14 H14 106.5 . .
C13 C14 Si2 112.9(12) . .
C13 C14 C12 108.7(13) . .
C13 C14 H14 106.5 . .
H15A C15 H15B 109.5 . .
H15A C15 H15C 109.5 . .
H15B C15 H15C 109.5 . .
C17 C15 H15A 109.5 . .
C17 C15 H15B 109.5 . .
C17 C15 H15C 109.5 . .
H16A C16 H16B 109.5 . .
H16A C16 H16C 109.5 . .
H16B C16 H16C 109.5 . .
C17 C16 H16A 109.5 . .
C17 C16 H16B 109.5 . .
C17 C16 H16C 109.5 . .
Si2 C17 H17 105.0 . .
C15 C17 Si2 116.2(12) . .
C15 C17 C16 108.0(12) . .
C15 C17 H17 105.0 . .
C16 C17 Si2 116.4(10) . .
C16 C17 H17 105.0 . .
H18A C18 H18B 109.5 . .
H18A C18 H18C 109.5 . .
H18B C18 H18C 109.5 . .
C20 C18 H18A 109.5 . .
C20 C18 H18B 109.5 . .
C20 C18 H18C 109.5 . .
H19A C19 H19B 109.5 . .
H19A C19 H19C 109.5 . .
H19B C19 H19C 109.5 . .
C20 C19 H19A 109.5 . .
C20 C19 H19B 109.5 . .
C20 C19 H19C 109.5 . .
Si2 C20 H20 107.8 . .
C18 C20 Si2 109.9(11) . .
C18 C20 H20 107.8 . .
C19 C20 Si2 113.3(10) . .
C19 C20 C18 110.1(13) . .
C19 C20 H20 107.8 . .
N2 C21 H21A 109.5 . .
N2 C21 H21B 109.5 . .
N2 C21 C22 110.9(11) . .
H21A C21 H21B 108.0 . .
C22 C21 H21A 109.5 . .
C22 C21 H21B 109.5 . .
N4 C22 C21 109.1(11) . .
N4 C22 H22A 109.9 . .
N4 C22 H22B 109.9 . .
C21 C22 H22A 109.9 . .
C21 C22 H22B 109.9 . .
H22A C22 H22B 108.3 . .
H23A C23 H23B 109.5 . .
H23A C23 H23C 109.5 . .
H23B C23 H23C 109.5 . .
C25 C23 H23A 109.5 . .
C25 C23 H23B 109.5 . .
C25 C23 H23C 109.5 . .
H24A C24 H24B 109.5 . .
H24A C24 H24C 109.5 . .
H24B C24 H24C 109.5 . .
C25 C24 H24A 109.5 . .
C25 C24 H24B 109.5 . .
C25 C24 H24C 109.5 . .
Si3 C25 H25 108.6 . .
C23 C25 Si3 111.9(12) . .
C23 C25 C24 108.1(16) . .
C23 C25 H25 108.6 . .
C24 C25 Si3 111.1(13) . .
C24 C25 H25 108.6 . .
H26A C26 H26B 109.5 . .
H26A C26 H26C 109.5 . .
H26B C26 H26C 109.5 . .
C28 C26 H26A 109.5 . .
C28 C26 H26B 109.5 . .
C28 C26 H26C 109.5 . .
H27A C27 H27B 109.5 . .
H27A C27 H27C 109.5 . .
H27B C27 H27C 109.5 . .
C28 C27 H27A 109.5 . .
C28 C27 H27B 109.5 . .
C28 C27 H27C 109.5 . .
Si3 C28 H28 106.7 . .
C26 C28 Si3 114.9(15) . .
C26 C28 C27 105.9(17) . .
C26 C28 H28 106.7 . .
C27 C28 Si3 115.4(14) . .
C27 C28 H28 106.7 . .
H29A C29 H29B 109.5 . .
H29A C29 H29C 109.5 . .
H29B C29 H29C 109.5 . .
C31 C29 H29A 109.5 . .
C31 C29 H29B 109.5 . .
C31 C29 H29C 109.5 . .
H30A C30 H30B 109.5 . .
H30A C30 H30C 109.5 . .
H30B C30 H30C 109.5 . .
C31 C30 H30A 109.5 . .
C31 C30 H30B 109.5 . .
C31 C30 H30C 109.5 . .
Si3 C31 H31 105.9 . .
C29 C31 Si3 113.1(11) . .
C29 C31 C30 113.7(13) . .
C29 C31 H31 105.9 . .
C30 C31 Si3 111.5(12) . .
C30 C31 H31 105.9 . .
N3 C32 H32A 109.5 . .
N3 C32 H32B 109.5 . .
N3 C32 C33 110.8(11) . .
H32A C32 H32B 108.1 . .
C33 C32 H32A 109.5 . .
C33 C32 H32B 109.5 . .
N4 C33 C32 112.6(11) . .
N4 C33 H33A 109.1 . .
N4 C33 H33B 109.1 . .
C32 C33 H33A 109.1 . .
C32 C33 H33B 109.1 . .
H33A C33 H33B 107.8 . .
O1 C34 H34A 109.8 . .
O1 C34 H34B 109.8 . .
O1 C34 C35 109.5(12) . .
H34A C34 H34B 108.2 . .
C35 C34 H34A 109.8 . .
C35 C34 H34B 109.8 . .
C34 C35 H35A 109.2 . .
C34 C35 H35B 109.2 . .
H35A C35 H35B 107.9 . .
C36 C35 C34 112.1(14) . .
C36 C35 H35A 109.2 . .
C36 C35 H35B 109.2 . .
C35 C36 H36A 108.6 . .
C35 C36 H36B 108.6 . .
C35 C36 C37 114.5(13) . .
H36A C36 H36B 107.6 . .
C37 C36 H36A 108.6 . .
C37 C36 H36B 108.6 . .
N5 C37 H37A 108.4 . .
N5 C37 H37B 108.4 . .
C36 C37 N5 115.6(11) . .
C36 C37 H37A 108.4 . .
C36 C37 H37B 108.4 . .
H37A C37 H37B 107.4 . .
N5 C38 H38A 107.8 . .
N5 C38 H38B 107.8 . .
H38A C38 H38B 107.1 . .
C39 C38 N5 118.0(12) . .
C39 C38 H38A 107.8 . .
C39 C38 H38B 107.8 . .
C38 C39 H39A 109.5 . .
C38 C39 H39B 109.5 . .
C38 C39 H39C 109.5 . .
H39A C39 H39B 109.5 . .
H39A C39 H39C 109.5 . .
H39B C39 H39C 109.5 . .
N5 C40 H40A 109.0 . .
N5 C40 H40B 108.9 . .
H40A C40 H40B 107.8 . .
C41 C40 N5 113.1(11) . .
C41 C40 H40A 108.9 . .
C41 C40 H40B 108.9 . .
C40 C41 H41A 109.5 . .
C40 C41 H41B 109.5 . .
C40 C41 H41C 109.5 . .
H41A C41 H41B 109.5 . .
H41A C41 H41C 109.5 . .
H41B C41 H41C 109.5 . .
N5 C42 H42A 108.7 . .
N5 C42 H42B 108.7 . .
N5 C42 C43 114.3(11) . .
H42A C42 H42B 107.6 . .
C43 C42 H42A 108.7 . .
C43 C42 H42B 108.7 . .
C42 C43 H43A 109.5 . .
C42 C43 H43B 109.5 . .
C42 C43 H43C 109.5 . .
H43A C43 H43B 109.5 . .
H43A C43 H43C 109.5 . .
H43B C43 H43C 109.5 . .
C45 C44 C49 115.0(13) . .
C45 C44 B1 122.4(14) . .
C49 C44 B1 122.2(13) . .
C44 C45 H45 118.5 . .
C46 C45 C44 123.1(17) . .
C46 C45 H45 118.5 . .
C45 C46 H46 119.9 . .
C47 C46 C45 120.2(16) . .
C47 C46 H46 119.9 . .
C46 C47 H47 120.8 . .
C46 C47 C48 118.5(15) . .
C48 C47 H47 120.8 . .
C47 C48 H48 120.2 . .
C49 C48 C47 119.6(18) . .
C49 C48 H48 120.2 . .
C44 C49 H49 118.2 . .
C48 C49 C44 123.5(16) . .
C48 C49 H49 118.2 . .
C51 C50 B1 124.3(11) . .
C55 C50 C51 111.0(11) . .
C55 C50 B1 124.7(11) . .
C50 C51 H51 118.2 . .
C52 C51 C50 123.5(12) . .
C52 C51 H51 118.2 . .
C51 C52 H52 119.1 . .
C53 C52 C51 121.7(13) . .
C53 C52 H52 119.1 . .
C52 C53 H53 119.9 . .
C52 C53 C54 120.2(13) . .
C54 C53 H53 119.9 . .
C53 C54 H54 120.3 . .
C53 C54 C55 119.4(14) . .
C55 C54 H54 120.3 . .
C50 C55 H55 117.9 . .
C54 C55 C50 124.1(13) . .
C54 C55 H55 117.9 . .
C57 C56 C61 115.1(15) . .
C57 C56 B1 122.9(14) . .
C61 C56 B1 121.6(14) . .
C56 C57 H57 118.5 . .
C56 C57 C58 123.0(18) . .
C58 C57 H57 118.5 . .
C57 C58 H58 120.1 . .
C59 C58 C57 119.9(17) . .
C59 C58 H58 120.1 . .
C58 C59 H59 121.0 . .
C60 C59 C58 118.1(17) . .
C60 C59 H59 121.0 . .
C59 C60 H60 119.3 . .
C59 C60 C61 121.4(18) . .
C61 C60 H60 119.3 . .
C56 C61 H61 118.8 . .
C60 C61 C56 122.4(17) . .
C60 C61 H61 118.8 . .
C63 C62 C67 117.4(11) . .
C63 C62 B1 122.2(11) . .
C67 C62 B1 120.0(11) . .
C62 C63 H63 118.8 . .
C62 C63 C64 122.4(13) . .
C64 C63 H63 118.8 . .
C63 C64 H64 120.2 . .
C65 C64 C63 119.6(13) . .
C65 C64 H64 120.2 . .
C64 C65 H65 120.3 . .
C66 C65 C64 119.5(13) . .
C66 C65 H65 120.3 . .
C65 C66 H66 119.2 . .
C65 C66 C67 121.6(13) . .
C67 C66 H66 119.2 . .
C62 C67 H67 120.4 . .
C66 C67 C62 119.3(12) . .
C66 C67 H67 120.4 . .
C44 B1 C56 113.0(11) . .
C44 B1 C62 105.6(9) . .
C50 B1 C44 112.0(11) . .
C50 B1 C56 104.3(9) . .
C50 B1 C62 111.9(10) . .
C62 B1 C56 110.2(11) . .
C68 O2 C71 106.5(17) . .
O2 C68 H68A 110.0 . .
O2 C68 H68B 110.0 . .
O2 C68 C69 108.3(19) . .
H68A C68 H68B 108.4 . .
C69 C68 H68A 110.0 . .
C69 C68 H68B 110.0 . .
C68 C69 H69A 111.3 . .
C68 C69 H69B 111.3 . .
H69A C69 H69B 109.2 . .
C70 C69 C68 102.2(19) . .
C70 C69 H69A 111.3 . .
C70 C69 H69B 111.3 . .
C69 C70 H70A 111.4 . .
C69 C70 H70B 111.4 . .
C69 C70 C71 101.8(18) . .
H70A C70 H70B 109.3 . .
C71 C70 H70A 111.4 . .
C71 C70 H70B 111.4 . .
O2 C71 C70 106.6(17) . .
O2 C71 H71A 110.4 . .
O2 C71 H71B 110.4 . .
C70 C71 H71A 110.4 . .
C70 C71 H71B 110.4 . .
H71A C71 H71B 108.6 . .
C2AA O0AA C4AA 108(2) . .
H1AA C1AA H1AB 109.0 . .
C2AA C1AA H1AA 111.0 . .
C2AA C1AA H1AB 111.0 . .
C2AA C1AA C3AA 104(2) . .
C3AA C1AA H1AA 111.0 . .
C3AA C1AA H1AB 111.0 . .
O0AA C2AA C1AA 110(2) . .
O0AA C2AA H2AA 109.7 . .
O0AA C2AA H2AB 109.7 . .
C1AA C2AA H2AA 109.7 . .
C1AA C2AA H2AB 109.7 . .
H2AA C2AA H2AB 108.2 . .
O0AA C4AA H4AA 110.8 . .
O0AA C4AA H4AB 110.8 . .
O0AA C4AA C3AA 105(2) . .
H4AA C4AA H4AB 108.9 . .
C3AA C4AA H4AA 110.8 . .
C3AA C4AA H4AB 110.8 . .
C1AA C3AA C4AA 107(2) . .
C1AA C3AA H3AA 110.3 . .
C1AA C3AA H3AB 110.3 . .
C4AA C3AA H3AA 110.3 . .
C4AA C3AA H3AB 110.3 . .
H3AA C3AA H3AB 108.5 . .

loop_
_geom_bond_atom_site_label_1
_geom_bond_atom_site_label_2
_geom_bond_distance
_geom_bond_site_symmetry_2
Th1 O1 2.162(8) .
Th1 N1 2.365(10) .
Th1 N2 2.353(10) .
Th1 N3 2.296(10) .
Th1 N4 2.670(10) .
Si1 N1 1.739(11) .
Si1 C3 1.909(18) .
Si1 C5 1.885(16) .
Si1 C8 1.876(17) .
Si2 N2 1.739(11) .
Si2 C14 1.924(15) .
Si2 C17 1.885(15) .
Si2 C20 1.893(15) .
Si3 N3 1.728(12) .
Si3 C25 1.921(16) .
Si3 C28 1.863(17) .
Si3 C31 1.964(17) .
O1 C34 1.430(17) .
N1 C10 1.437(16) .
N2 C21 1.438(18) .
N3 C32 1.499(17) .
N4 C11 1.471(16) .
N4 C22 1.476(16) .
N4 C33 1.457(18) .
N5 C37 1.544(17) .
N5 C38 1.502(17) .
N5 C40 1.521(14) .
N5 C42 1.513(16) .
C1 H1A 0.9800 .
C1 H1B 0.9800 .
C1 H1C 0.9800 .
C1 C3 1.54(3) .
C2 H2A 0.9800 .
C2 H2B 0.9800 .
C2 H2C 0.9800 .
C2 C3 1.53(3) .
C3 H3 1.0000 .
C6 H6A 0.9800 .
C6 H6B 0.9800 .
C6 H6C 0.9800 .
C6 C5 1.48(2) .
C4 H4A 0.9800 .
C4 H4B 0.9800 .
C4 H4C 0.9800 .
C4 C5 1.56(2) .
C5 H5 1.0000 .
C7 H7A 0.9800 .
C7 H7B 0.9800 .
C7 H7C 0.9800 .
C7 C8 1.51(3) .
C9 H9A 0.9800 .
C9 H9B 0.9800 .
C9 H9C 0.9800 .
C9 C8 1.54(3) .
C8 H8 1.0000 .
C10 H10A 0.9900 .
C10 H10B 0.9900 .
C10 C11 1.48(2) .
C11 H11A 0.9900 .
C11 H11B 0.9900 .
C12 H12A 0.9800 .
C12 H12B 0.9800 .
C12 H12C 0.9800 .
C12 C14 1.53(2) .
C13 H13A 0.9800 .
C13 H13B 0.9800 .
C13 H13C 0.9800 .
C13 C14 1.52(2) .
C14 H14 1.0000 .
C15 H15A 0.9800 .
C15 H15B 0.9800 .
C15 H15C 0.9800 .
C15 C17 1.546(19) .
C16 H16A 0.9800 .
C16 H16B 0.9800 .
C16 H16C 0.9800 .
C16 C17 1.56(2) .
C17 H17 1.0000 .
C18 H18A 0.9800 .
C18 H18B 0.9800 .
C18 H18C 0.9800 .
C18 C20 1.60(2) .
C19 H19A 0.9800 .
C19 H19B 0.9800 .
C19 H19C 0.9800 .
C19 C20 1.53(2) .
C20 H20 1.0000 .
C21 H21A 0.9900 .
C21 H21B 0.9900 .
C21 C22 1.52(2) .
C22 H22A 0.9900 .
C22 H22B 0.9900 .
C23 H23A 0.9800 .
C23 H23B 0.9800 .
C23 H23C 0.9800 .
C23 C25 1.53(2) .
C24 H24A 0.9800 .
C24 H24B 0.9800 .
C24 H24C 0.9800 .
C24 C25 1.57(3) .
C25 H25 1.0000 .
C26 H26A 0.9800 .
C26 H26B 0.9800 .
C26 H26C 0.9800 .
C26 C28 1.50(3) .
C27 H27A 0.9800 .
C27 H27B 0.9800 .
C27 H27C 0.9800 .
C27 C28 1.51(2) .
C28 H28 1.0000 .
C29 H29A 0.9800 .
C29 H29B 0.9800 .
C29 H29C 0.9800 .
C29 C31 1.52(2) .
C30 H30A 0.9800 .
C30 H30B 0.9800 .
C30 H30C 0.9800 .
C30 C31 1.52(2) .
C31 H31 1.0000 .
C32 H32A 0.9900 .
C32 H32B 0.9900 .
C32 C33 1.507(19) .
C33 H33A 0.9900 .
C33 H33B 0.9900 .
C34 H34A 0.9900 .
C34 H34B 0.9900 .
C34 C35 1.53(2) .
C35 H35A 0.9900 .
C35 H35B 0.9900 .
C35 C36 1.49(2) .
C36 H36A 0.9900 .
C36 H36B 0.9900 .
C36 C37 1.528(19) .
C37 H37A 0.9900 .
C37 H37B 0.9900 .
C38 H38A 0.9900 .
C38 H38B 0.9900 .
C38 C39 1.490(17) .
C39 H39A 0.9800 .
C39 H39B 0.9800 .
C39 H39C 0.9800 .
C40 H40A 0.9900 .
C40 H40B 0.9900 .
C40 C41 1.50(2) .
C41 H41A 0.9800 .
C41 H41B 0.9800 .
C41 H41C 0.9800 .
C42 H42A 0.9900 .
C42 H42B 0.9900 .
C42 C43 1.519(18) .
C43 H43A 0.9800 .
C43 H43B 0.9800 .
C43 H43C 0.9800 .
C44 C45 1.40(2) .
C44 C49 1.40(2) .
C44 B1 1.64(2) .
C45 H45 0.9500 .
C45 C46 1.40(2) .
C46 H46 0.9500 .
C46 C47 1.40(3) .
C47 H47 0.9500 .
C47 C48 1.40(2) .
C48 H48 0.9500 .
C48 C49 1.398(19) .
C49 H49 0.9500 .
C50 C51 1.448(17) .
C50 C55 1.437(18) .
C50 B1 1.595(18) .
C51 H51 0.9500 .
C51 C52 1.371(18) .
C52 H52 0.9500 .
C52 C53 1.344(19) .
C53 H53 0.9500 .
C53 C54 1.36(2) .
C54 H54 0.9500 .
C54 C55 1.404(18) .
C55 H55 0.9500 .
C56 C57 1.38(2) .
C56 C61 1.42(2) .
C56 B1 1.67(2) .
C57 H57 0.9500 .
C57 C58 1.43(2) .
C58 H58 0.9500 .
C58 C59 1.39(3) .
C59 H59 0.9500 .
C59 C60 1.39(3) .
C60 H60 0.9500 .
C60 C61 1.40(2) .
C61 H61 0.9500 .
C62 C63 1.381(17) .
C62 C67 1.421(18) .
C62 B1 1.655(18) .
C63 H63 0.9500 .
C63 C64 1.397(17) .
C64 H64 0.9500 .
C64 C65 1.38(2) .
C65 H65 0.9500 .
C65 C66 1.368(19) .
C66 H66 0.9500 .
C66 C67 1.408(18) .
C67 H67 0.9500 .
O2 C68 1.42(2) .
O2 C71 1.418(19) .
C68 H68A 0.9900 .
C68 H68B 0.9900 .
C68 C69 1.48(2) .
C69 H69A 0.9900 .
C69 H69B 0.9900 .
C69 C70 1.46(3) .
C70 H70A 0.9900 .
C70 H70B 0.9900 .
C70 C71 1.48(2) .
C71 H71A 0.9900 .
C71 H71B 0.9900 .
O0AA C2AA 1.38(3) .
O0AA C4AA 1.48(3) .
C1AA H1AA 0.9900 .
C1AA H1AB 0.9900 .
C1AA C2AA 1.46(3) .
C1AA C3AA 1.49(3) .
C2AA H2AA 0.9900 .
C2AA H2AB 0.9900 .
C4AA H4AA 0.9900 .
C4AA H4AB 0.9900 .
C4AA C3AA 1.51(3) .
C3AA H3AA 0.9900 .
C3AA H3AB 0.9900 .

loop_
_geom_torsion_atom_site_label_1
_geom_torsion_atom_site_label_2
_geom_torsion_atom_site_label_3
_geom_torsion_atom_site_label_4
_geom_torsion
_geom_torsion_site_symmetry_1
_geom_torsion_site_symmetry_2
_geom_torsion_site_symmetry_3
_geom_torsion_site_symmetry_4
Th1 N1 C10 C11 48.0(14) . . . .
Th1 N2 C21 C22 57.5(13) . . . .
Th1 N3 C32 C33 51.3(13) . . . .
Th1 N4 C11 C10 36.2(15) . . . .
Th1 N4 C22 C21 32.2(12) . . . .
Th1 N4 C33 C32 32.8(12) . . . .
Si1 N1 C10 C11 -127.0(11) . . . .
Si2 N2 C21 C22 -125.5(10) . . . .
Si3 N3 C32 C33 -127.5(10) . . . .
O1 C34 C35 C36 -173.5(12) . . . .
N1 Si1 C5 C6 -62.2(17) . . . .
N1 Si1 C5 C4 167.8(14) . . . .
N1 Si1 C8 C7 -69.3(16) . . . .
N1 Si1 C8 C9 51.7(19) . . . .
N1 C10 C11 N4 -57.0(17) . . . .
N2 Si2 C17 C15 -178.2(11) . . . .
N2 Si2 C17 C16 52.9(13) . . . .
N2 Si2 C20 C18 58.3(12) . . . .
N2 Si2 C20 C19 -65.3(13) . . . .
N2 C21 C22 N4 -60.1(14) . . . .
N3 Si3 C28 C26 -172.8(17) . . . .
N3 Si3 C28 C27 -49(2) . . . .
N3 C32 C33 N4 -56.8(14) . . . .
C3 Si1 N1 Th1 39.8(9) . . . .
C3 Si1 N1 C10 -145.7(11) . . . .
C3 Si1 C5 C6 61.4(17) . . . .
C3 Si1 C5 C4 -68.7(17) . . . .
C3 Si1 C8 C7 175.2(15) . . . .
C3 Si1 C8 C9 -63.7(19) . . . .
C5 Si1 N1 Th1 166.0(8) . . . .
C5 Si1 N1 C10 -19.5(13) . . . .
C5 Si1 C8 C7 54.7(18) . . . .
C5 Si1 C8 C9 175.8(17) . . . .
C8 Si1 N1 Th1 -72.4(10) . . . .
C8 Si1 N1 C10 102.0(12) . . . .
C8 Si1 C5 C6 175.6(16) . . . .
C8 Si1 C5 C4 45.6(18) . . . .
C11 N4 C22 C21 -86.6(14) . . . .
C11 N4 C33 C32 150.4(12) . . . .
C14 Si2 N2 Th1 -28.7(9) . . . .
C14 Si2 N2 C21 154.7(11) . . . .
C14 Si2 C17 C15 61.8(14) . . . .
C14 Si2 C17 C16 -67.2(13) . . . .
C14 Si2 C20 C18 175.2(10) . . . .
C14 Si2 C20 C19 51.5(13) . . . .
C17 Si2 N2 Th1 -153.2(7) . . . .
C17 Si2 N2 C21 30.2(12) . . . .
C17 Si2 C20 C18 -63.3(11) . . . .
C17 Si2 C20 C19 173.1(11) . . . .
C20 Si2 N2 Th1 89.5(8) . . . .
C20 Si2 N2 C21 -87.1(12) . . . .
C20 Si2 C17 C15 -56.0(13) . . . .
C20 Si2 C17 C16 175.0(12) . . . .
C22 N4 C11 C10 155.2(13) . . . .
C22 N4 C33 C32 -84.3(13) . . . .
C25 Si3 N3 Th1 -93.3(10) . . . .
C25 Si3 N3 C32 85.2(11) . . . .
C25 Si3 C28 C26 64(2) . . . .
C25 Si3 C28 C27 -172.5(18) . . . .
C28 Si3 N3 Th1 147.6(10) . . . .
C28 Si3 N3 C32 -33.9(13) . . . .
C31 Si3 N3 Th1 20.5(9) . . . .
C31 Si3 N3 C32 -160.9(9) . . . .
C31 Si3 C28 C26 -52(2) . . . .
C31 Si3 C28 C27 72(2) . . . .
C33 N4 C11 C10 -80.6(15) . . . .
C33 N4 C22 C21 148.0(12) . . . .
C34 C35 C36 C37 -59.6(18) . . . .
C35 C36 C37 N5 -159.0(12) . . . .
C37 N5 C38 C39 50.7(14) . . . .
C37 N5 C40 C41 -176.1(13) . . . .
C37 N5 C42 C43 66.2(15) . . . .
C38 N5 C37 C36 57.5(13) . . . .
C38 N5 C40 C41 66.4(15) . . . .
C38 N5 C42 C43 -175.0(12) . . . .
C40 N5 C37 C36 -60.4(14) . . . .
C40 N5 C38 C39 167.6(12) . . . .
C40 N5 C42 C43 -53.4(17) . . . .
C42 N5 C37 C36 176.9(11) . . . .
C42 N5 C38 C39 -68.8(15) . . . .
C42 N5 C40 C41 -55.4(16) . . . .
C44 C45 C46 C47 0(2) . . . .
C45 C44 C49 C48 -3.3(18) . . . .
C45 C44 B1 C50 147.3(12) . . . .
C45 C44 B1 C56 29.8(16) . . . .
C45 C44 B1 C62 -90.6(13) . . . .
C45 C46 C47 C48 1(2) . . . .
C46 C47 C48 C49 -3(2) . . . .
C47 C48 C49 C44 4(2) . . . .
C49 C44 C45 C46 1.4(19) . . . .
C49 C44 B1 C50 -39.7(15) . . . .
C49 C44 B1 C56 -157.2(11) . . . .
C49 C44 B1 C62 82.3(14) . . . .
C50 C51 C52 C53 1(2) . . . .
C51 C50 C55 C54 0.0(19) . . . .
C51 C50 B1 C44 153.8(12) . . . .
C51 C50 B1 C56 -83.6(14) . . . .
C51 C50 B1 C62 35.4(17) . . . .
C51 C52 C53 C54 -1(2) . . . .
C52 C53 C54 C55 0(2) . . . .
C53 C54 C55 C50 0(2) . . . .
C55 C50 C51 C52 -0.9(19) . . . .
C55 C50 B1 C44 -28.3(16) . . . .
C55 C50 B1 C56 94.3(15) . . . .
C55 C50 B1 C62 -146.7(13) . . . .
C56 C57 C58 C59 2(2) . . . .
C57 C56 C61 C60 2(2) . . . .
C57 C56 B1 C44 -151.0(13) . . . .
C57 C56 B1 C50 87.1(15) . . . .
C57 C56 B1 C62 -33.1(17) . . . .
C57 C58 C59 C60 1(2) . . . .
C58 C59 C60 C61 -3(2) . . . .
C59 C60 C61 C56 1(2) . . . .
C61 C56 C57 C58 -4(2) . . . .
C61 C56 B1 C44 36.0(16) . . . .
C61 C56 B1 C50 -85.9(14) . . . .
C61 C56 B1 C62 153.9(12) . . . .
C62 C63 C64 C65 0(2) . . . .
C63 C62 C67 C66 5.1(18) . . . .
C63 C62 B1 C44 82.9(15) . . . .
C63 C62 B1 C50 -155.0(12) . . . .
C63 C62 B1 C56 -39.5(16) . . . .
C63 C64 C65 C66 2(2) . . . .
C64 C65 C66 C67 -1(2) . . . .
C65 C66 C67 C62 -2(2) . . . .
C67 C62 C63 C64 -4.1(19) . . . .
C67 C62 B1 C44 -90.0(14) . . . .
C67 C62 B1 C50 32.2(16) . . . .
C67 C62 B1 C56 147.7(12) . . . .
B1 C44 C45 C46 174.9(12) . . . .
B1 C44 C49 C48 -176.8(11) . . . .
B1 C50 C51 C52 177.2(11) . . . .
B1 C50 C55 C54 -178.1(13) . . . .
B1 C56 C57 C58 -177.0(12) . . . .
B1 C56 C61 C60 175.6(12) . . . .
B1 C62 C63 C64 -177.1(12) . . . .
B1 C62 C67 C66 178.2(11) . . . .
O2 C68 C69 C70 27(3) . . . .
C68 O2 C71 C70 -19(3) . . . .
C68 C69 C70 C71 -37(3) . . . .
C69 C70 C71 O2 36(2) . . . .
C71 O2 C68 C69 -5(3) . . . .
O0AA C4AA C3AA C1AA 2(3) . . . .
C2AA O0AA C4AA C3AA -17(3) . . . .
C2AA C1AA C3AA C4AA 13(3) . . . .
C4AA O0AA C2AA C1AA 27(3) . . . .
C3AA C1AA C2AA O0AA -25(3) . . . .
